data_1539120
loop_
_publ_author_name
'Spiess, M.'
'Gruehn, R.'

_publ_section_title
;
 H-Zn S O4, das erste Sulfat mit einer kubischen H-Cristobalit-Struktur
;
_journal_name_full Naturwissenschaften
_journal_page_first 594
_journal_page_last 594
_journal_volume 65
_journal_year 1978
_chemical_formula_sum 'O4 S Zn'
_chemical_name_systematic 'Zn (S O4)'
_space_group_IT_number 196
_symmetry_space_group_name_Hall 'F 2 2 3'
_symmetry_space_group_name_H-M 'F 2 3'
_cell_angle_alpha 90
_cell_angle_beta 90
_cell_angle_gamma 90
_cell_formula_units_Z 4
_cell_length_a 7.176
_cell_length_b 7.176
_cell_length_c 7.176
_cell_volume 369.528
_citation_journal_id_ASTM NATWAY
_cod_data_source_file Spiess_NATWAY_1978_109.cif
_cod_data_source_block O4S1Zn1
_cod_original_formula_sum 'O4 S1 Zn1'
_cod_database_code 1539120

loop_
_symmetry_equiv_pos_as_xyz
x,y,z
-x,-y,z
x,-y,-z
-x,y,-z
z,x,y
-z,-x,y
z,-x,-y
-z,x,-y
y,z,x
y,-z,-x
-y,z,-x
-y,-z,x
x,y+1/2,z+1/2
-x,-y+1/2,z+1/2
x,-y+1/2,-z+1/2
-x,y+1/2,-z+1/2
z,x+1/2,y+1/2
-z,-x+1/2,y+1/2
z,-x+1/2,-y+1/2
-z,x+1/2,-y+1/2
y,z+1/2,x+1/2
y,-z+1/2,-x+1/2
-y,z+1/2,-x+1/2
-y,-z+1/2,x+1/2
x+1/2,y,z+1/2
-x+1/2,-y,z+1/2
x+1/2,-y,-z+1/2
-x+1/2,y,-z+1/2
z+1/2,x,y+1/2
-z+1/2,-x,y+1/2
z+1/2,-x,-y+1/2
-z+1/2,x,-y+1/2
y+1/2,z,x+1/2
y+1/2,-z,-x+1/2
-y+1/2,z,-x+1/2
-y+1/2,-z,x+1/2
x+1/2,y+1/2,z
-x+1/2,-y+1/2,z
x+1/2,-y+1/2,-z
-x+1/2,y+1/2,-z
z+1/2,x+1/2,y
-z+1/2,-x+1/2,y
z+1/2,-x+1/2,-y
-z+1/2,x+1/2,-y
y+1/2,z+1/2,x
y+1/2,-z+1/2,-x
-y+1/2,z+1/2,-x
-y+1/2,-z+1/2,x

loop_
_atom_site_label
_atom_site_type_symbol
_atom_site_fract_x
_atom_site_fract_y
_atom_site_fract_z
_atom_site_occupancy
_atom_site_U_iso_or_equiv
S1 S+6 0 0 0 1 0.0
O1 O-2 0.88 0.88 0.88 1 0.0
Zn1 Zn+2 0.75 0.75 0.75 1 0.0
